data_2017123
loop_
_publ_author_name
'Chen, Hong-Feng'
'Fang, Qi'
'Yu, Wen-Tao'
'Batsanov, Andrei S.'
'Howard, Judith A. K.'

_publ_section_title
;5-(4,5-Ethylenedithio-1,3-dithiol-2-ylidene)-1,3,4,6-tetrathiapentalen-2-one
 (EDTO--TTP) and
 5-[4,5-(ethene-1,2-diyldithio)-1,3-dithiol-2-ylidene]-1,3,4,6-tetrathiapentalen-2-one
 (VDTO--TTP)
;
_journal_coeditor_code SK3310
_journal_issue 5
_journal_name_full 'Acta Crystallographica Section C'
_journal_page_first o198
_journal_page_last o201
_journal_paper_doi 10.1107/S0108270109011470
_journal_volume 65
_journal_year 2009
_chemical_formula_iupac 'C9 H2 O S8'
_chemical_formula_moiety 'C9 H2 O S8'
_chemical_formula_sum 'C9 H2 O S8'
_chemical_formula_weight 382.59
_chemical_name_systematic
;
5-[4,5-(ethene-1,2-diyldithio)-1,3-dithiol-2-ylidene]-1,3,4,6-\
tetrathiapentalen-2-one
;
_space_group_IT_number 61
_symmetry_cell_setting orthorhombic
_symmetry_space_group_name_Hall '-P 2ac 2ab'
_symmetry_space_group_name_H-M 'P b c a'
_atom_sites_solution_hydrogens difmap
_atom_sites_solution_primary direct
_atom_sites_solution_secondary difmap
_audit_creation_method SHELXL-97
_cell_angle_alpha 90.00
_cell_angle_beta 90.00
_cell_angle_gamma 90.00
_cell_formula_units_Z 8
_cell_length_a 7.33080(10)
_cell_length_b 12.7832(3)
_cell_length_c 28.0416(6)
_cell_measurement_reflns_used 4164
_cell_measurement_temperature 296
_cell_measurement_theta_max 27.55
_cell_measurement_theta_min 2.78
_cell_volume 2627.81(9)
_computing_cell_refinement 'APEX2 (Bruker, 2005)'
_computing_data_collection 'APEX2 (Bruker, 2005)'
_computing_data_reduction 'APEX2 (Bruker, 2005)'
_computing_molecular_graphics 'SHELXTL (Sheldrick, 2008)'
_computing_publication_material 'WinGX (Farrugia, 1999)'
_computing_structure_refinement 'SHELXL97 (Sheldrick, 2008)'
_computing_structure_solution 'SHELXS97 (Sheldrick, 2008)'
_diffrn_ambient_temperature 296(2)
_diffrn_detector_area_resol_mean 10.00
_diffrn_measured_fraction_theta_full 0.996
_diffrn_measured_fraction_theta_max 0.996
_diffrn_measurement_device_type 'Bruker APEXII CCD area-detector diffractometer'
_diffrn_measurement_method 'phi and omega scans'
_diffrn_radiation_monochromator graphite
_diffrn_radiation_source 'fine-focus sealed tube'
_diffrn_radiation_type MoK\a
_diffrn_radiation_wavelength 0.71073
_diffrn_reflns_av_R_equivalents 0.0282
_diffrn_reflns_av_sigmaI/netI 0.0248
_diffrn_reflns_limit_h_max 8
_diffrn_reflns_limit_h_min -9
_diffrn_reflns_limit_k_max 15
_diffrn_reflns_limit_k_min -16
_diffrn_reflns_limit_l_max 36
_diffrn_reflns_limit_l_min -31
_diffrn_reflns_number 13259
_diffrn_reflns_theta_full 27.56
_diffrn_reflns_theta_max 27.56
_diffrn_reflns_theta_min 1.45
_exptl_absorpt_coefficient_mu 1.337
_exptl_absorpt_correction_T_max 0.8812
_exptl_absorpt_correction_T_min 0.7233
_exptl_absorpt_correction_type multi-scan
_exptl_absorpt_process_details '(APEX2; Bruker, 2005)'
_exptl_crystal_colour orange
_exptl_crystal_density_diffrn 1.934
_exptl_crystal_description prism
_exptl_crystal_F_000 1536
_exptl_crystal_size_max 0.259
_exptl_crystal_size_mid 0.135
_exptl_crystal_size_min 0.097
_refine_diff_density_max 0.347
_refine_diff_density_min -0.198
_refine_ls_extinction_method none
_refine_ls_goodness_of_fit_ref 1.096
_refine_ls_hydrogen_treatment refall
_refine_ls_matrix_type full
_refine_ls_number_parameters 171
_refine_ls_number_reflns 3037
_refine_ls_number_restraints 0
_refine_ls_restrained_S_all 1.096
_refine_ls_R_factor_all 0.0375
_refine_ls_R_factor_gt 0.0269
_refine_ls_shift/su_max 0.001
_refine_ls_shift/su_mean 0.000
_refine_ls_structure_factor_coef Fsqd
_refine_ls_weighting_details 'calc w=1/[\s^2^(Fo^2^)+(0.0355P)^2^+0.0000P] where P=(Fo^2^+2Fc^2^)/3'
_refine_ls_weighting_scheme calc
_refine_ls_wR_factor_gt 0.0653
_refine_ls_wR_factor_ref 0.0703
_reflns_number_gt 2499
_reflns_number_total 3037
_reflns_threshold_expression >2sigma(I)
_cod_data_source_file sk3310.cif
_cod_data_source_block III
_cod_depositor_comments
;
The following automatic conversions were performed:
'_symmetry_cell_setting' value 'Orthorhombic' changed to 'orthorhombic'
according to '/home/saulius/struct/CIF-dictionaries/cif_core.dic'
dictionary named 'cif_core.dic' version 2.4.1 from 2010-06-29.

Automatic conversion script
Id: cif_fix_enum 1527 2010-12-29 10:47:43Z saulius 

The following automatic conversions were performed:

'_symmetry_cell_setting' value 'Orthorhombic' changed to
'orthorhombic' according to
/home/saulius/struct/CIF-dictionaries/cif_core.dic dictionary named
'cif_core.dic' version 2.4.1 from 2010-06-29.

Automatic conversion script
Id: cif_fix_values 1715 2011-07-08 13:25:40Z adriana 
;
_cod_original_sg_symbol_Hall '-P 2ac 2ab '
_cod_original_sg_symbol_H-M Pbca
_cod_database_code 2017123
_cod_database_fobs_code 2017123

loop_
_symmetry_equiv_pos_as_xyz
'x, y, z'
'-x+1/2, -y, z+1/2'
'-x, y+1/2, -z+1/2'
'x+1/2, -y+1/2, -z'
'-x, -y, -z'
'x-1/2, y, -z-1/2'
'x, -y-1/2, z-1/2'
'-x-1/2, y-1/2, z'

loop_
_atom_site_type_symbol
_atom_site_label
_atom_site_fract_x
_atom_site_fract_y
_atom_site_fract_z
_atom_site_U_iso_or_equiv
_atom_site_adp_type
_atom_site_calc_flag
_atom_site_refinement_flags
_atom_site_occupancy
_atom_site_disorder_assembly
_atom_site_disorder_group
S S6 0.17125(7) 0.56037(4) 0.157258(16) 0.03599(13) Uani d . 1 . .
S S5 0.18475(7) 0.78527(4) 0.181888(16) 0.03560(13) Uani d . 1 . .
S S2 0.20160(8) 0.44062(4) 0.372378(18) 0.04552(15) Uani d . 1 . .
S S4 0.12762(7) 0.50196(4) 0.268638(16) 0.03799(13) Uani d . 1 . .
S S3 0.17168(7) 0.72691(4) 0.294304(16) 0.03699(13) Uani d . 1 . .
S S1 0.25268(7) 0.66455(4) 0.397878(16) 0.04074(14) Uani d . 1 . .
S S7 0.30583(8) 0.84719(4) 0.083145(17) 0.04230(14) Uani d . 1 . .
S S8 0.27217(8) 0.60166(4) 0.054395(17) 0.04196(14) Uani d . 1 . .
C C9 0.1733(3) 0.80180(19) 0.03483(7) 0.0467(5) Uani d . 1 . .
H H9 0.112(3) 0.8484(18) 0.0213(8) 0.056(7) Uiso d . 1 . .
C C8 0.1606(3) 0.70287(18) 0.02319(7) 0.0445(5) Uani d . 1 . .
H H8 0.084(3) 0.6804(17) -0.0022(7) 0.055(6) Uiso d . 1 . .
C C7 0.2563(2) 0.74924(14) 0.12440(6) 0.0312(4) Uani d . 1 . .
C C6 0.2468(3) 0.64740(14) 0.11290(6) 0.0318(4) Uani d . 1 . .
C C5 0.1749(2) 0.65570(14) 0.20241(6) 0.0302(4) Uani d . 1 . .
C C4 0.1628(2) 0.63128(14) 0.24913(6) 0.0298(4) Uani d . 1 . .
C C3 0.2032(2) 0.63382(15) 0.33907(6) 0.0337(4) Uani d . 1 . .
C C2 0.1812(2) 0.53272(16) 0.32764(6) 0.0338(4) Uani d . 1 . .
C C1 0.2519(3) 0.53244(18) 0.41809(7) 0.0438(5) Uani d . 1 . .
O O1 0.2813(3) 0.50819(13) 0.45880(5) 0.0667(5) Uani d . 1 . .

loop_
_atom_site_aniso_label
_atom_site_aniso_U_11
_atom_site_aniso_U_22
_atom_site_aniso_U_33
_atom_site_aniso_U_12
_atom_site_aniso_U_13
_atom_site_aniso_U_23
S6 0.0550(3) 0.0300(3) 0.0230(2) -0.0031(2) -0.0029(2) 0.00213(18)
S5 0.0521(3) 0.0297(3) 0.0251(2) 0.0062(2) 0.0017(2) 0.00128(18)
S2 0.0710(4) 0.0366(3) 0.0290(3) -0.0045(2) -0.0032(2) 0.0087(2)
S4 0.0557(3) 0.0336(3) 0.0247(2) -0.0076(2) -0.0035(2) 0.00213(19)
S3 0.0553(3) 0.0314(3) 0.0243(2) 0.0053(2) -0.0008(2) 0.00116(18)
S1 0.0590(3) 0.0406(3) 0.0226(2) 0.0035(2) -0.0022(2) -0.0014(2)
S7 0.0631(3) 0.0323(3) 0.0315(3) -0.0047(2) 0.0063(2) 0.0050(2)
S8 0.0667(4) 0.0365(3) 0.0227(2) 0.0012(2) 0.0011(2) -0.0015(2)
C9 0.0615(14) 0.0510(14) 0.0276(10) 0.0075(12) 0.0005(9) 0.0125(10)
C8 0.0583(14) 0.0520(14) 0.0232(9) -0.0043(11) -0.0054(9) 0.0071(9)
C7 0.0391(10) 0.0336(10) 0.0209(9) 0.0003(8) -0.0008(8) 0.0026(7)
C6 0.0415(10) 0.0336(10) 0.0204(8) 0.0000(8) -0.0027(7) 0.0030(7)
C5 0.0379(10) 0.0298(9) 0.0231(8) 0.0021(8) -0.0019(7) 0.0015(7)
C4 0.0357(10) 0.0320(9) 0.0217(8) 0.0019(8) -0.0007(7) 0.0010(7)
C3 0.0427(11) 0.0368(10) 0.0216(8) 0.0011(8) -0.0005(7) 0.0029(8)
C2 0.0422(10) 0.0371(10) 0.0220(8) -0.0016(9) -0.0026(7) 0.0047(8)
C1 0.0592(13) 0.0471(12) 0.0251(10) 0.0061(11) 0.0047(9) 0.0053(9)
O1 0.1162(14) 0.0594(11) 0.0245(8) 0.0124(10) -0.0044(8) 0.0099(7)

loop_
_atom_type_symbol
_atom_type_description
_atom_type_scat_dispersion_real
_atom_type_scat_dispersion_imag
_atom_type_scat_source
C C 0.0033 0.0016 'International Tables Vol C Tables 4.2.6.8 and 6.1.1.4'
H H 0.0000 0.0000 'International Tables Vol C Tables 4.2.6.8 and 6.1.1.4'
O O 0.0106 0.0060 'International Tables Vol C Tables 4.2.6.8 and 6.1.1.4'
S S 0.1246 0.1234 'International Tables Vol C Tables 4.2.6.8 and 6.1.1.4'

loop_
_geom_angle_atom_site_label_1
_geom_angle_atom_site_label_2
_geom_angle_atom_site_label_3
_geom_angle_site_symmetry_1
_geom_angle_site_symmetry_3
_geom_angle
_geom_angle_publ_flag
C6 S6 C5 . . 93.80(9) ?
C5 S5 C7 . . 93.77(8) ?
C2 S2 C1 . . 95.26(9) ?
C2 S4 C4 . . 92.87(9) ?
C3 S3 C4 . . 92.80(9) ?
C3 S1 C1 . . 95.00(9) ?
C7 S7 C9 . . 99.12(10) ?
C6 S8 C8 . . 99.82(10) ?
C8 C9 S7 . . 123.22(18) ?
C8 C9 H9 . . 122.3(16) ?
S7 C9 H9 . . 114.3(16) ?
C9 C8 S8 . . 123.50(17) ?
C9 C8 H8 . . 121.3(13) ?
S8 C8 H8 . . 115.1(13) ?
C6 C7 S7 . . 123.22(14) ?
C6 C7 S5 . . 117.32(14) ?
S7 C7 S5 . . 118.87(11) ?
C7 C6 S8 . . 122.89(14) ?
C7 C6 S6 . . 117.37(14) ?
S8 C6 S6 . . 119.01(11) ?
C4 C5 S5 . . 122.64(14) ?
C4 C5 S6 . . 122.54(15) ?
S5 C5 S6 . . 114.76(9) ?
C5 C4 S4 . . 121.91(14) ?
C5 C4 S3 . . 122.35(14) ?
S4 C4 S3 . . 115.69(9) ?
C2 C3 S1 . . 118.08(14) ?
C2 C3 S3 . . 118.00(14) ?
S1 C3 S3 . . 123.88(12) ?
C3 C2 S2 . . 118.23(14) ?
C3 C2 S4 . . 118.07(14) ?
S2 C2 S4 . . 123.68(12) ?
O1 C1 S2 . . 123.50(18) ?
O1 C1 S1 . . 123.08(18) ?
S2 C1 S1 . . 113.42(10) ?

loop_
_geom_bond_atom_site_label_1
_geom_bond_atom_site_label_2
_geom_bond_site_symmetry_2
_geom_bond_distance
_geom_bond_publ_flag
S6 C6 . 1.7583(18) y
S6 C5 . 1.7575(18) y
S5 C5 . 1.7549(19) y
S5 C7 . 1.7567(17) y
S2 C2 . 1.7269(19) y
S2 C1 . 1.777(2) y
S4 C2 . 1.7455(18) y
S4 C4 . 1.7603(18) y
S3 C3 . 1.7450(18) y
S3 C4 . 1.7617(18) y
S1 C3 . 1.7337(18) y
S1 C1 . 1.781(2) y
S7 C7 . 1.7430(18) y
S7 C9 . 1.765(2) y
S8 C6 . 1.7515(18) y
S8 C8 . 1.763(2) y
C9 C8 . 1.309(3) y
C9 H9 . 0.84(2) ?
C8 H8 . 0.95(2) ?
C7 C6 . 1.343(2) ?
C5 C4 . 1.350(2) ?
C3 C2 . 1.341(3) ?
C1 O1 . 1.202(2) ?

loop_
_geom_torsion_atom_site_label_1
_geom_torsion_atom_site_label_2
_geom_torsion_atom_site_label_3
_geom_torsion_atom_site_label_4
_geom_torsion_site_symmetry_1
_geom_torsion_site_symmetry_2
_geom_torsion_site_symmetry_3
_geom_torsion_site_symmetry_4
_geom_torsion
_geom_torsion_publ_flag
C7 S7 C9 C8 . . . . -40.3(2) ?
S7 C9 C8 S8 . . . . 0.6(3) ?
C6 S8 C8 C9 . . . . 38.6(2) ?
C9 S7 C7 C6 . . . . 41.53(19) ?
C9 S7 C7 S5 . . . . -129.46(13) ?
C5 S5 C7 C6 . . . . 11.58(17) ?
C5 S5 C7 S7 . . . . -176.90(11) ?
S7 C7 C6 S8 . . . . -3.2(3) ?
S5 C7 C6 S8 . . . . 167.92(10) ?
S7 C7 C6 S6 . . . . -173.28(10) ?
S5 C7 C6 S6 . . . . -2.2(2) ?
C8 S8 C6 C7 . . . . -37.0(2) ?
C8 S8 C6 S6 . . . . 132.90(12) ?
C5 S6 C6 C7 . . . . -8.49(17) ?
C5 S6 C6 S8 . . . . -178.97(12) ?
C7 S5 C5 C4 . . . . 165.70(16) ?
C7 S5 C5 S6 . . . . -17.12(11) ?
C6 S6 C5 C4 . . . . -166.57(16) ?
C6 S6 C5 S5 . . . . 16.25(12) ?
S5 C5 C4 S4 . . . . 172.82(10) ?
S6 C5 C4 S4 . . . . -4.1(2) ?
S5 C5 C4 S3 . . . . -4.5(2) ?
S6 C5 C4 S3 . . . . 178.52(10) ?
C2 S4 C4 C5 . . . . 167.20(16) ?
C2 S4 C4 S3 . . . . -15.30(11) ?
C3 S3 C4 C5 . . . . -166.67(16) ?
C3 S3 C4 S4 . . . . 15.84(11) ?
C1 S1 C3 C2 . . . . 0.18(18) ?
C1 S1 C3 S3 . . . . 177.61(13) ?
C4 S3 C3 C2 . . . . -10.26(17) ?
C4 S3 C3 S1 . . . . 172.30(13) ?
S1 C3 C2 S2 . . . . 0.6(2) ?
S3 C3 C2 S2 . . . . -177.00(10) ?
S1 C3 C2 S4 . . . . 178.95(10) ?
S3 C3 C2 S4 . . . . 1.4(2) ?
C1 S2 C2 C3 . . . . -1.01(18) ?
C1 S2 C2 S4 . . . . -179.27(13) ?
C4 S4 C2 C3 . . . . 8.37(17) ?
C4 S4 C2 S2 . . . . -173.37(13) ?
C2 S2 C1 O1 . . . . -179.4(2) ?
C2 S2 C1 S1 . . . . 1.07(14) ?
C3 S1 C1 O1 . . . . 179.6(2) ?
C3 S1 C1 S2 . . . . -0.84(13) ?

loop_
_cod_related_entry_id
_cod_related_entry_database
_cod_related_entry_code
1 ChemSpider 30654155
